data_7023480
loop_
_publ_author_name
'Ni, Jun'
'Wang, You-Gui'
'Wang, Jin-Yun'
'Zhao, Yan-Qiu'
'Pan, Yu-Zhen'
'Wang, Hui-Hui'
'Zhang, Xu'
'Zhang, Jian-Jun'
'Chen, Zhong-Ning'

_publ_section_title
;
 A new sensor for detection of CH3CN and ClCH2CN vapors based on
 vapoluminescent platinum(II) complex.
;
_journal_issue 36
_journal_name_full 'Dalton transactions (Cambridge, England : 2003)'
_journal_page_first 13092
_journal_page_last 13100
_journal_paper_doi 10.1039/c3dt51397a
_journal_volume 42
_journal_year 2013
_chemical_formula_sum 'C42 H45 N3 Pt Si2'
_chemical_formula_weight 843.08
_chemical_name_systematic
;
?
;
_space_group_IT_number 14
_symmetry_cell_setting monoclinic
_symmetry_space_group_name_Hall '-P 2ybc'
_symmetry_space_group_name_H-M 'P 1 21/c 1'
_atom_sites_solution_hydrogens geom
_atom_sites_solution_primary direct
_atom_sites_solution_secondary difmap
_audit_creation_method SHELXL-97
_cell_angle_alpha 90.00
_cell_angle_beta 91.8230(10)
_cell_angle_gamma 90.00
_cell_formula_units_Z 8
_cell_length_a 13.2821(3)
_cell_length_b 30.6005(7)
_cell_length_c 20.2538(4)
_cell_measurement_reflns_used 9974
_cell_measurement_temperature 296(2)
_cell_measurement_theta_max 26.79
_cell_measurement_theta_min 2.25
_cell_volume 8227.8(3)
_computing_cell_refinement 'Bruker SMART'
_computing_data_collection 'Bruker SMART'
_computing_data_reduction 'Bruker SAINT'
_computing_molecular_graphics 'Bruker SHELXTL'
_computing_publication_material 'Bruker SHELXTL'
_computing_structure_refinement 'SHELXL-97 (Sheldrick, 1997)'
_computing_structure_solution 'SHELXS-97 (Sheldrick, 1990)'
_diffrn_ambient_temperature 296(2)
_diffrn_measured_fraction_theta_full 0.998
_diffrn_measured_fraction_theta_max 0.998
_diffrn_measurement_device_type 'Bruker Smart APEXII'
_diffrn_measurement_method 'phi and omega scans'
_diffrn_radiation_monochromator graphite
_diffrn_radiation_source 'fine-focus sealed tube'
_diffrn_radiation_type MoK\a
_diffrn_radiation_wavelength 0.71073
_diffrn_reflns_av_R_equivalents 0.0447
_diffrn_reflns_av_sigmaI/netI 0.0508
_diffrn_reflns_limit_h_max 15
_diffrn_reflns_limit_h_min -15
_diffrn_reflns_limit_k_max 30
_diffrn_reflns_limit_k_min -36
_diffrn_reflns_limit_l_max 24
_diffrn_reflns_limit_l_min -18
_diffrn_reflns_number 54141
_diffrn_reflns_theta_full 25.00
_diffrn_reflns_theta_max 25.00
_diffrn_reflns_theta_min 1.98
_exptl_absorpt_coefficient_mu 3.499
_exptl_absorpt_correction_T_max 0.709
_exptl_absorpt_correction_T_min 0.663
_exptl_absorpt_correction_type multi-scan
_exptl_absorpt_process_details 'SADABS (Sheldrick, 1996)'
_exptl_crystal_colour dark-brown
_exptl_crystal_density_diffrn 1.361
_exptl_crystal_density_method 'not measured'
_exptl_crystal_description block
_exptl_crystal_F_000 3392
_exptl_crystal_size_max 0.30
_exptl_crystal_size_mid 0.10
_exptl_crystal_size_min 0.10
_refine_diff_density_max 0.987
_refine_diff_density_min -0.794
_refine_diff_density_rms 0.093
_refine_ls_extinction_method none
_refine_ls_goodness_of_fit_ref 1.021
_refine_ls_hydrogen_treatment constr
_refine_ls_matrix_type full
_refine_ls_number_parameters 867
_refine_ls_number_reflns 14460
_refine_ls_number_restraints 31
_refine_ls_restrained_S_all 1.034
_refine_ls_R_factor_all 0.0612
_refine_ls_R_factor_gt 0.0365
_refine_ls_shift/su_max 0.001
_refine_ls_shift/su_mean 0.000
_refine_ls_structure_factor_coef Fsqd
_refine_ls_weighting_details 'calc w=1/[\s^2^(Fo^2^)+(0.0317P)^2^+11.5105P] where P=(Fo^2^+2Fc^2^)/3'
_refine_ls_weighting_scheme calc
_refine_ls_wR_factor_gt 0.0737
_refine_ls_wR_factor_ref 0.0826
_reflns_number_gt 10809
_reflns_number_total 14460
_reflns_threshold_expression >2sigma(I)
_cod_data_source_file c3dt51397a.txt
_cod_data_source_block 1_CH3CN
_cod_depositor_comments
;
The following automatic conversions were performed:

'_exptl_absorpt_correction_type' value 'Multi-scan' changed to
'multi-scan' according to
/home/saulius/struct/CIF-dictionaries/cif_core.dic dictionary named
'cif_core.dic' version 2.4.2 from 2011-04-26.

Automatic conversion script
Id: cif_fix_values 1891 2012-01-12 08:04:46Z andrius 
;
_cod_original_sg_symbol_H-M 'P 21/c'
_cod_database_code 7023480

loop_
_symmetry_equiv_pos_as_xyz
'x, y, z'
'-x, y+1/2, -z+1/2'
'-x, -y, -z'
'x, -y-1/2, z-1/2'

loop_
_atom_site_label
_atom_site_type_symbol
_atom_site_fract_x
_atom_site_fract_y
_atom_site_fract_z
_atom_site_U_iso_or_equiv
_atom_site_adp_type
_atom_site_occupancy
_atom_site_symmetry_multiplicity
_atom_site_calc_flag
_atom_site_refinement_flags
C1 C 0.3356(6) -0.1997(2) -0.1853(4) 0.104(3) Uani 1 1 d .
H1A H 0.2714 -0.1956 -0.1659 0.157 Uiso 1 1 calc R
H1B H 0.3876 -0.1997 -0.1513 0.157 Uiso 1 1 calc R
H1C H 0.3361 -0.2272 -0.2083 0.157 Uiso 1 1 calc R
C01 C 0.5810(6) 0.0759(3) 0.7291(4) 0.085(2) Uani 1 1 d .
H01A H 0.6156 0.1034 0.7281 0.128 Uiso 1 1 calc R
H01B H 0.6022 0.0579 0.6933 0.128 Uiso 1 1 calc R
H01C H 0.5964 0.0614 0.7703 0.128 Uiso 1 1 calc R
C2 C 0.4826(5) -0.1628(2) -0.2830(4) 0.082(2) Uani 1 1 d .
H2A H 0.4933 -0.1396 -0.3140 0.124 Uiso 1 1 calc R
H2B H 0.4832 -0.1904 -0.3055 0.124 Uiso 1 1 calc R
H2C H 0.5353 -0.1623 -0.2494 0.124 Uiso 1 1 calc R
C02 C 0.4742(7) 0.0832(2) 0.7227(3) 0.068(2) Uani 1 1 d .
C3 C 0.2571(7) -0.1502(3) -0.3077(5) 0.146(5) Uani 1 1 d .
H3A H 0.2723 -0.1267 -0.3372 0.218 Uiso 1 1 calc R
H3B H 0.1945 -0.1443 -0.2870 0.218 Uiso 1 1 calc R
H3C H 0.2518 -0.1770 -0.3322 0.218 Uiso 1 1 calc R
C03 C 0.1026(6) 0.1887(2) 0.1129(4) 0.087(2) Uani 1 1 d .
H03A H 0.1239 0.1905 0.1585 0.131 Uiso 1 1 calc R
H03B H 0.1287 0.2132 0.0893 0.131 Uiso 1 1 calc R
H03C H 0.1273 0.1621 0.0943 0.131 Uiso 1 1 calc R
C4 C 0.3628(4) -0.1040(2) -0.1969(3) 0.0522(16) Uani 1 1 d .
C04 C -0.0040(8) 0.1891(3) 0.1078(5) 0.093(3) Uani 1 1 d .
C5 C 0.3647(4) -0.0697(2) -0.1688(3) 0.0419(14) Uani 1 1 d .
C6 C 0.3729(3) -0.02790(17) -0.0650(3) 0.0357(13) Uani 1 1 d .
H6A H 0.3807 -0.0543 -0.0426 0.043 Uiso 1 1 calc R
C7 C 0.3642(3) -0.02836(19) -0.1331(3) 0.0388(14) Uani 1 1 d .
C8 C 0.3541(4) 0.01115(18) -0.1669(3) 0.0381(13) Uani 1 1 d .
H8A H 0.3476 0.0116 -0.2128 0.046 Uiso 1 1 calc R
C9 C 0.3539(4) 0.04908(18) -0.1319(3) 0.0375(13) Uani 1 1 d .
H9A H 0.3486 0.0757 -0.1539 0.045 Uiso 1 1 calc R
C10 C 0.3617(3) 0.04810(17) -0.0624(3) 0.0335(12) Uani 1 1 d .
C11 C 0.3635(3) 0.08729(17) -0.0218(3) 0.0325(12) Uani 1 1 d .
C12 C 0.3579(4) 0.12939(19) -0.0455(3) 0.0448(14) Uani 1 1 d .
H12A H 0.3533 0.1344 -0.0907 0.054 Uiso 1 1 calc R
C13 C 0.3591(4) 0.16402(19) -0.0023(3) 0.0523(16) Uani 1 1 d .
H13A H 0.3562 0.1925 -0.0183 0.063 Uiso 1 1 calc R
C14 C 0.3645(4) 0.15643(19) 0.0651(3) 0.0437(14) Uani 1 1 d .
C15 C 0.3703(4) 0.11367(18) 0.0864(3) 0.0411(14) Uani 1 1 d .
H15A H 0.3746 0.1081 0.1315 0.049 Uiso 1 1 calc R
C16 C 0.3645(4) 0.19248(19) 0.1101(3) 0.0521(16) Uani 1 1 d .
C17 C 0.3619(5) 0.2245(2) 0.1438(3) 0.0593(17) Uani 1 1 d .
C18 C 0.3234(7) 0.2682(3) 0.2742(4) 0.110(3) Uani 1 1 d .
H18A H 0.2565 0.2563 0.2745 0.165 Uiso 1 1 calc R
H18B H 0.3250 0.2955 0.2977 0.165 Uiso 1 1 calc R
H18C H 0.3696 0.2481 0.2953 0.165 Uiso 1 1 calc R
C19 C 0.4887(6) 0.3009(2) 0.1853(5) 0.118(4) Uani 1 1 d .
H19A H 0.5057 0.3056 0.1402 0.177 Uiso 1 1 calc R
H19B H 0.5361 0.2810 0.2057 0.177 Uiso 1 1 calc R
H19C H 0.4908 0.3282 0.2086 0.177 Uiso 1 1 calc R
C20 C 0.2676(6) 0.3124(2) 0.1440(4) 0.087(2) Uani 1 1 d .
H20A H 0.2017 0.2998 0.1466 0.130 Uiso 1 1 calc R
H20B H 0.2851 0.3148 0.0985 0.130 Uiso 1 1 calc R
H20C H 0.2677 0.3409 0.1637 0.130 Uiso 1 1 calc R
C21 C 0.3869(4) -0.0484(2) 0.0840(3) 0.0387(13) Uani 1 1 d .
C22 C 0.3915(4) -0.0878(2) 0.0834(3) 0.0414(14) Uani 1 1 d .
C23 C 0.3918(4) -0.13492(19) 0.0766(3) 0.0457(15) Uani 1 1 d .
C24 C 0.3673(5) -0.1535(2) 0.0152(3) 0.071(2) Uani 1 1 d .
H24A H 0.3512 -0.1354 -0.0205 0.085 Uiso 1 1 calc R
C25 C 0.3666(7) -0.1983(2) 0.0070(4) 0.097(3) Uani 1 1 d .
H25A H 0.3483 -0.2099 -0.0341 0.117 Uiso 1 1 calc R
C26 C 0.3924(7) -0.2259(2) 0.0582(4) 0.098(3) Uani 1 1 d .
C27 C 0.4155(7) -0.2070(3) 0.1183(4) 0.103(3) Uani 1 1 d .
H27A H 0.4318 -0.2248 0.1543 0.124 Uiso 1 1 calc R
C28 C 0.4153(6) -0.1628(2) 0.1269(3) 0.076(2) Uani 1 1 d .
H28A H 0.4317 -0.1514 0.1685 0.091 Uiso 1 1 calc R
C29 C 0.3965(11) -0.2750(3) 0.0483(6) 0.161(6) Uani 1 1 d .
H29A H 0.3769 -0.2897 0.0884 0.194 Uiso 1 1 calc R
H29B H 0.3495 -0.2835 0.0130 0.194 Uiso 1 1 calc R
C30 C 0.5021(13) -0.2889(4) 0.0313(8) 0.226(9) Uani 1 1 d .
H30A H 0.5039 -0.3201 0.0255 0.339 Uiso 1 1 calc R
H30B H 0.5484 -0.2807 0.0665 0.339 Uiso 1 1 calc R
H30C H 0.5208 -0.2749 -0.0089 0.339 Uiso 1 1 calc R
C31 C 0.3853(4) 0.02306(17) 0.1665(3) 0.0401(14) Uani 1 1 d .
C32 C 0.3888(4) 0.0299(2) 0.2254(3) 0.0487(15) Uani 1 1 d .
C33 C 0.3924(4) 0.0366(2) 0.2953(3) 0.0524(16) Uani 1 1 d .
C34 C 0.3068(5) 0.0346(3) 0.3312(4) 0.097(3) Uani 1 1 d .
H34A H 0.2451 0.0295 0.3095 0.117 Uiso 1 1 calc R
C35 C 0.3107(6) 0.0400(3) 0.3989(4) 0.115(3) Uani 1 1 d .
H35A H 0.2512 0.0382 0.4217 0.138 Uiso 1 1 calc R
C36 C 0.3988(6) 0.0478(3) 0.4336(3) 0.079(2) Uani 1 1 d .
C37 C 0.4844(5) 0.0502(2) 0.3971(3) 0.075(2) Uani 1 1 d .
H37A H 0.5458 0.0559 0.4188 0.090 Uiso 1 1 calc R
C38 C 0.4824(5) 0.0444(2) 0.3301(3) 0.0625(18) Uani 1 1 d .
H38A H 0.5422 0.0457 0.3075 0.075 Uiso 1 1 calc R
C39 C 0.4007(7) 0.0545(3) 0.5085(4) 0.108(3) Uani 1 1 d .
H39A H 0.3585 0.0325 0.5282 0.129 Uiso 1 1 calc R
H39B H 0.4690 0.0503 0.5257 0.129 Uiso 1 1 calc R
C40 C 0.3678(11) 0.0953(4) 0.5270(5) 0.185(6) Uani 1 1 d .
H40A H 0.3702 0.0974 0.5743 0.278 Uiso 1 1 calc R
H40B H 0.2999 0.0996 0.5108 0.278 Uiso 1 1 calc R
H40C H 0.4105 0.1172 0.5089 0.278 Uiso 1 1 calc R
C44 C 0.1692(5) -0.0893(3) 0.3364(3) 0.073(2) Uani 1 1 d .
C45 C 0.1602(4) -0.0792(2) 0.2787(3) 0.0577(17) Uani 1 1 d .
C46 C 0.1456(4) -0.0319(2) 0.1788(3) 0.0445(15) Uani 1 1 d .
H46A H 0.1459 -0.0073 0.2058 0.053 Uiso 1 1 calc R
C47 C 0.1518(4) -0.0734(2) 0.2083(3) 0.0465(15) Uani 1 1 d .
C48 C 0.1512(4) -0.1095(2) 0.1672(3) 0.0517(16) Uani 1 1 d .
H48A H 0.1548 -0.1374 0.1852 0.062 Uiso 1 1 calc R
C49 C 0.1455(4) -0.1042(2) 0.1004(3) 0.0471(15) Uani 1 1 d .
H49A H 0.1450 -0.1284 0.0726 0.057 Uiso 1 1 calc R
C50 C 0.1405(4) -0.0629(2) 0.0744(3) 0.0412(14) Uani 1 1 d .
C51 C 0.1337(3) -0.05377(19) 0.0025(3) 0.0366(13) Uani 1 1 d .
C52 C 0.1323(4) -0.08619(19) -0.0451(3) 0.0423(14) Uani 1 1 d .
H52A H 0.1368 -0.1154 -0.0328 0.051 Uiso 1 1 calc R
C53 C 0.1241(4) -0.0748(2) -0.1106(3) 0.0447(15) Uani 1 1 d .
H53A H 0.1233 -0.0963 -0.1431 0.054 Uiso 1 1 calc R
C54 C 0.1170(4) -0.0310(2) -0.1280(3) 0.0425(14) Uani 1 1 d .
C55 C 0.1193(3) -0.00021(18) -0.0786(3) 0.0361(13) Uani 1 1 d .
H55A H 0.1151 0.0292 -0.0902 0.043 Uiso 1 1 calc R
C56 C 0.1091(4) -0.01737(19) -0.1957(3) 0.0461(14) Uani 1 1 d .
C57 C 0.1064(4) -0.0060(2) -0.2528(3) 0.0533(16) Uani 1 1 d .
C58 C 0.1221(6) 0.0696(2) -0.3455(4) 0.091(3) Uani 1 1 d .
H58A H 0.0625 0.0827 -0.3287 0.137 Uiso 1 1 calc R
H58B H 0.1292 0.0780 -0.3908 0.137 Uiso 1 1 calc R
H58C H 0.1799 0.0792 -0.3198 0.137 Uiso 1 1 calc R
C59 C -0.0038(5) -0.0113(2) -0.3832(3) 0.075(2) Uani 1 1 d .
H59A H -0.0064 -0.0425 -0.3796 0.113 Uiso 1 1 calc R
H59B H -0.0031 -0.0032 -0.4290 0.113 Uiso 1 1 calc R
H59C H -0.0619 0.0012 -0.3634 0.113 Uiso 1 1 calc R
C60 C 0.2261(6) -0.0171(3) -0.3724(4) 0.114(3) Uani 1 1 d .
H60A H 0.2197 -0.0483 -0.3692 0.172 Uiso 1 1 calc R
H60B H 0.2843 -0.0077 -0.3469 0.172 Uiso 1 1 calc R
H60C H 0.2334 -0.0090 -0.4177 0.172 Uiso 1 1 calc R
C61 C 0.1312(4) 0.0696(2) 0.1417(3) 0.0447(15) Uani 1 1 d .
C62 C 0.1299(4) 0.0904(2) 0.1927(3) 0.0528(16) Uani 1 1 d .
C63 C 0.1321(5) 0.1155(2) 0.2528(3) 0.0542(16) Uani 1 1 d .
C64 C 0.2198(6) 0.1331(3) 0.2783(4) 0.109(3) Uani 1 1 d .
H64A H 0.2788 0.1301 0.2552 0.131 Uiso 1 1 calc R
C65 C 0.2225(7) 0.1554(3) 0.3375(5) 0.116(3) Uani 1 1 d .
H65A H 0.2837 0.1667 0.3532 0.139 Uiso 1 1 calc R
C66 C 0.1386(7) 0.1615(2) 0.3741(4) 0.077(2) Uani 1 1 d .
C67 C 0.0519(6) 0.1440(3) 0.3482(4) 0.082(2) Uani 1 1 d .
H67A H -0.0071 0.1476 0.3711 0.098 Uiso 1 1 calc R
C68 C 0.0478(5) 0.1210(2) 0.2891(3) 0.0656(18) Uani 1 1 d .
H68A H -0.0131 0.1092 0.2739 0.079 Uiso 1 1 calc R
C71 C 0.1168(4) 0.0838(2) 0.0067(3) 0.0451(15) Uani 1 1 d .
C72 C 0.1051(4) 0.1122(2) -0.0334(3) 0.0480(15) Uani 1 1 d .
C73 C 0.0863(4) 0.1435(2) -0.0853(3) 0.0543(16) Uani 1 1 d .
C74 C 0.0361(7) 0.1823(2) -0.0735(4) 0.090(3) Uani 1 1 d .
H74A H 0.0182 0.1896 -0.0308 0.108 Uiso 1 1 calc R
C75 C 0.0124(7) 0.2104(3) -0.1257(5) 0.104(3) Uani 1 1 d .
H75A H -0.0214 0.2363 -0.1168 0.124 Uiso 1 1 calc R
C76 C 0.0369(6) 0.2016(3) -0.1903(5) 0.083(2) Uani 1 1 d .
C77 C 0.0849(5) 0.1626(3) -0.2012(4) 0.078(2) Uani 1 1 d .
H77A H 0.1008 0.1549 -0.2440 0.094 Uiso 1 1 calc R
C78 C 0.1101(5) 0.1346(2) -0.1497(4) 0.069(2) Uani 1 1 d .
H78A H 0.1443 0.1089 -0.1589 0.083 Uiso 1 1 calc R
C79 C 0.0064(8) 0.2319(3) -0.2468(5) 0.117(3) Uani 1 1 d .
H79A H 0.0224 0.2619 -0.2347 0.140 Uiso 1 1 calc R
H79B H 0.0440 0.2245 -0.2855 0.140 Uiso 1 1 calc R
C80 C -0.1046(9) 0.2280(5) -0.2626(6) 0.215(8) Uani 1 1 d .
H80A H -0.1227 0.2468 -0.2989 0.323 Uiso 1 1 calc R
H80B H -0.1418 0.2362 -0.2246 0.323 Uiso 1 1 calc R
H80C H -0.1204 0.1983 -0.2743 0.323 Uiso 1 1 calc R
C41 C 0.0978(8) -0.0906(4) 0.4769(5) 0.170(4) Uani 1 1 d DU
H41A H 0.1022 -0.0594 0.4814 0.255 Uiso 1 1 calc R
H41B H 0.1093 -0.1040 0.5193 0.255 Uiso 1 1 calc R
H41C H 0.0319 -0.0984 0.4598 0.255 Uiso 1 1 calc R
C42 C 0.3176(7) -0.0952(5) 0.4508(7) 0.229(6) Uani 1 1 d DU
H42A H 0.3261 -0.0641 0.4493 0.343 Uiso 1 1 calc R
H42B H 0.3662 -0.1090 0.4236 0.343 Uiso 1 1 calc R
H42C H 0.3271 -0.1051 0.4955 0.343 Uiso 1 1 calc R
C43 C 0.1846(13) -0.1703(3) 0.4184(8) 0.259(7) Uani 1 1 d DU
H43A H 0.1287 -0.1792 0.3903 0.389 Uiso 1 1 calc R
H43B H 0.1756 -0.1813 0.4622 0.389 Uiso 1 1 calc R
H43C H 0.2459 -0.1818 0.4015 0.389 Uiso 1 1 calc R
N1 N 0.3704(3) 0.00938(14) -0.0301(2) 0.0315(10) Uani 1 1 d .
N01 N 0.3913(6) 0.0899(3) 0.7187(4) 0.109(3) Uani 1 1 d .
N2 N 0.3700(3) 0.07978(14) 0.0443(2) 0.0353(10) Uani 1 1 d .
N02 N -0.0889(7) 0.1892(3) 0.1049(5) 0.153(4) Uani 1 1 d .
N3 N 0.1393(3) -0.02651(15) 0.1133(2) 0.0380(11) Uani 1 1 d .
N4 N 0.1273(3) -0.01089(15) -0.0139(2) 0.0361(10) Uani 1 1 d .
Pt1 Pt 0.377902(14) 0.014249(7) 0.071020(10) 0.03248(7) Uani 1 1 d .
Pt2 Pt 0.130881(14) 0.032656(8) 0.063746(11) 0.03879(7) Uani 1 1 d .
Si1 Si 0.35838(14) -0.15499(7) -0.24410(10) 0.0675(6) Uani 1 1 d .
Si2 Si 0.35994(16) 0.27742(6) 0.18827(11) 0.0718(6) Uani 1 1 d .
Si3 Si 0.1916(2) -0.10927(11) 0.42078(11) 0.1102(10) Uani 1 1 d DU
Si4 Si 0.11188(13) 0.00926(7) -0.34002(9) 0.0587(5) Uani 1 1 d .
C70 C 0.2110(10) 0.2181(4) 0.4489(6) 0.179(5) Uani 1 1 d U
H70A H 0.2084 0.2307 0.4922 0.269 Uiso 1 1 calc R
H70B H 0.1956 0.2400 0.4163 0.269 Uiso 1 1 calc R
H70C H 0.2773 0.2067 0.4423 0.269 Uiso 1 1 calc R
C69 C 0.1377(8) 0.1828(3) 0.4427(5) 0.126(4) Uani 1 1 d U
H69A H 0.0710 0.1942 0.4504 0.151 Uiso 1 1 calc R
H69B H 0.1529 0.1608 0.4761 0.151 Uiso 1 1 calc R

loop_
_atom_site_aniso_label
_atom_site_aniso_U_11
_atom_site_aniso_U_22
_atom_site_aniso_U_33
_atom_site_aniso_U_23
_atom_site_aniso_U_13
_atom_site_aniso_U_12
C1 0.103(7) 0.069(6) 0.143(8) -0.021(5) 0.022(6) -0.013(5)
C01 0.087(6) 0.087(6) 0.081(6) 0.008(4) 0.010(5) 0.017(5)
C2 0.091(6) 0.080(5) 0.077(5) -0.029(4) 0.008(4) 0.021(4)
C02 0.081(5) 0.068(5) 0.054(4) 0.019(3) 0.002(4) -0.017(4)
C3 0.104(7) 0.164(10) 0.164(10) -0.095(8) -0.068(7) 0.048(7)
C03 0.086(6) 0.078(6) 0.097(6) -0.018(4) -0.003(5) -0.007(5)
C4 0.037(3) 0.064(4) 0.056(4) -0.016(3) 0.007(3) 0.000(3)
C04 0.088(6) 0.075(6) 0.118(7) -0.047(5) 0.023(6) -0.016(5)
C5 0.023(3) 0.056(4) 0.047(4) -0.009(3) 0.003(2) -0.002(3)
C6 0.027(3) 0.038(3) 0.043(3) -0.011(3) 0.008(2) 0.004(2)
C7 0.020(3) 0.056(4) 0.040(3) -0.012(3) 0.006(2) -0.002(2)
C8 0.036(3) 0.052(4) 0.027(3) -0.005(3) 0.005(2) -0.003(3)
C9 0.028(3) 0.042(3) 0.042(3) 0.004(3) 0.003(2) -0.002(2)
C10 0.017(2) 0.044(3) 0.040(3) -0.006(3) 0.004(2) 0.000(2)
C11 0.019(2) 0.045(4) 0.033(3) -0.006(2) 0.001(2) -0.004(2)
C12 0.039(3) 0.050(4) 0.045(4) 0.002(3) 0.002(3) -0.004(3)
C13 0.053(4) 0.034(4) 0.069(5) -0.007(3) -0.001(3) -0.002(3)
C14 0.034(3) 0.045(4) 0.052(4) -0.011(3) 0.003(3) -0.006(3)
C15 0.027(3) 0.049(4) 0.048(4) -0.012(3) 0.000(2) -0.001(3)
C16 0.050(4) 0.040(4) 0.067(4) -0.014(3) -0.002(3) -0.001(3)
C17 0.052(4) 0.053(4) 0.072(5) -0.009(4) -0.002(3) 0.000(3)
C18 0.140(8) 0.114(7) 0.074(6) -0.033(5) -0.019(5) 0.056(6)
C19 0.093(6) 0.067(6) 0.192(10) -0.050(6) -0.028(6) -0.006(5)
C20 0.101(6) 0.068(5) 0.091(6) -0.023(4) -0.011(5) 0.018(4)
C21 0.026(3) 0.053(4) 0.037(3) -0.001(3) -0.001(2) -0.001(3)
C22 0.029(3) 0.059(4) 0.035(3) 0.001(3) -0.001(2) 0.001(3)
C23 0.039(3) 0.041(4) 0.057(4) 0.005(3) -0.008(3) -0.002(3)
C24 0.093(6) 0.054(5) 0.064(5) 0.011(4) -0.021(4) -0.001(4)
C25 0.152(8) 0.058(5) 0.078(6) -0.002(4) -0.043(6) -0.013(5)
C26 0.154(8) 0.045(5) 0.093(7) 0.011(4) -0.038(6) -0.017(5)
C27 0.179(9) 0.056(5) 0.071(6) 0.016(4) -0.034(6) -0.005(5)
C28 0.116(6) 0.050(5) 0.061(5) 0.005(4) -0.020(4) -0.006(4)
C29 0.309(19) 0.050(6) 0.120(9) 0.005(6) -0.071(11) -0.027(8)
C30 0.37(3) 0.074(8) 0.243(18) -0.013(9) 0.081(17) 0.045(12)
C31 0.022(3) 0.050(4) 0.048(4) -0.002(3) 0.005(2) 0.001(2)
C32 0.039(3) 0.065(4) 0.042(4) -0.007(3) 0.003(3) 0.002(3)
C33 0.050(4) 0.066(4) 0.041(4) -0.008(3) 0.002(3) -0.002(3)
C34 0.050(4) 0.193(9) 0.049(5) -0.030(5) 0.011(4) -0.020(5)
C35 0.068(5) 0.218(11) 0.060(6) -0.037(6) 0.025(4) -0.031(6)
C36 0.074(5) 0.126(7) 0.038(4) -0.009(4) 0.004(4) -0.004(5)
C37 0.060(4) 0.121(6) 0.042(4) -0.007(4) -0.011(3) -0.002(4)
C38 0.049(4) 0.099(6) 0.039(4) -0.004(3) 0.001(3) -0.001(4)
C39 0.118(7) 0.158(9) 0.048(5) -0.013(5) 0.006(5) -0.018(7)
C40 0.35(2) 0.144(10) 0.066(7) -0.039(7) -0.005(9) 0.049(11)
C44 0.064(5) 0.112(6) 0.043(4) 0.000(4) -0.005(3) 0.017(4)
C45 0.044(4) 0.080(5) 0.049(4) -0.004(3) 0.001(3) 0.003(3)
C46 0.020(3) 0.072(4) 0.041(4) -0.010(3) 0.001(2) 0.003(3)
C47 0.027(3) 0.071(5) 0.041(4) 0.003(3) -0.001(2) -0.004(3)
C48 0.042(3) 0.065(4) 0.049(4) 0.010(3) 0.007(3) -0.009(3)
C49 0.040(3) 0.058(4) 0.044(4) 0.001(3) 0.008(3) -0.014(3)
C50 0.021(3) 0.059(4) 0.043(4) -0.006(3) -0.003(2) -0.007(3)
C51 0.018(3) 0.057(4) 0.034(3) -0.007(3) -0.002(2) -0.002(2)
C52 0.030(3) 0.057(4) 0.040(4) -0.003(3) 0.002(2) -0.005(3)
C53 0.029(3) 0.069(4) 0.036(4) -0.016(3) 0.004(2) -0.004(3)
C54 0.020(3) 0.067(4) 0.041(4) -0.001(3) 0.003(2) -0.003(3)
C55 0.028(3) 0.041(3) 0.040(4) 0.003(3) 0.003(2) -0.002(2)
C56 0.034(3) 0.063(4) 0.041(4) -0.003(3) 0.002(3) -0.010(3)
C57 0.036(3) 0.074(5) 0.050(4) -0.005(3) 0.001(3) -0.007(3)
C58 0.077(5) 0.094(6) 0.102(6) 0.025(5) -0.008(5) -0.022(5)
C59 0.085(5) 0.085(5) 0.054(4) -0.003(4) -0.011(4) -0.005(4)
C60 0.092(6) 0.188(10) 0.066(6) 0.017(6) 0.032(5) 0.046(6)
C61 0.020(3) 0.063(4) 0.051(4) 0.000(3) -0.001(3) -0.003(3)
C62 0.035(3) 0.063(4) 0.060(5) -0.007(3) -0.001(3) -0.005(3)
C63 0.054(4) 0.058(4) 0.051(4) -0.013(3) 0.000(3) 0.002(3)
C64 0.063(5) 0.163(9) 0.101(7) -0.075(6) 0.014(5) -0.035(5)
C65 0.087(6) 0.151(9) 0.108(8) -0.073(7) -0.003(6) -0.033(6)
C66 0.100(6) 0.073(5) 0.059(5) -0.021(4) -0.007(5) 0.006(5)
C67 0.087(6) 0.099(6) 0.060(5) -0.016(4) 0.017(4) 0.000(5)
C68 0.060(4) 0.082(5) 0.055(4) -0.017(4) 0.002(3) -0.003(4)
C71 0.019(3) 0.058(4) 0.059(4) -0.007(3) 0.002(3) 0.000(3)
C72 0.030(3) 0.052(4) 0.063(4) -0.005(3) -0.002(3) -0.006(3)
C73 0.040(3) 0.050(4) 0.072(5) 0.000(3) -0.008(3) -0.007(3)
C74 0.132(8) 0.052(5) 0.084(6) -0.007(4) -0.017(5) 0.002(5)
C75 0.136(8) 0.052(5) 0.121(8) 0.004(5) -0.019(7) 0.012(5)
C76 0.099(6) 0.059(5) 0.092(7) 0.018(5) -0.010(5) -0.012(5)
C77 0.070(5) 0.082(6) 0.082(6) 0.020(5) 0.013(4) -0.001(4)
C78 0.053(4) 0.082(5) 0.074(5) 0.017(4) 0.015(4) 0.008(4)
C79 0.144(9) 0.085(6) 0.121(8) 0.050(6) -0.009(7) 0.002(6)
C80 0.152(12) 0.287(18) 0.206(15) 0.172(14) -0.014(10) 0.055(12)
C41 0.179(8) 0.225(9) 0.105(7) 0.042(6) 0.013(6) 0.043(7)
C42 0.197(8) 0.302(10) 0.184(9) 0.041(8) -0.028(8) -0.018(8)
C43 0.318(11) 0.222(9) 0.235(11) 0.009(8) -0.025(9) 0.031(8)
N1 0.019(2) 0.036(3) 0.039(3) -0.001(2) -0.0012(18) 0.0007(18)
N01 0.082(5) 0.133(7) 0.111(6) 0.066(5) -0.004(5) -0.025(5)
N2 0.025(2) 0.038(3) 0.043(3) -0.004(2) -0.0002(19) -0.0018(19)
N02 0.083(6) 0.160(8) 0.217(11) -0.095(7) 0.036(7) -0.023(6)
N3 0.017(2) 0.058(3) 0.039(3) -0.006(2) 0.0005(19) -0.0017(19)
N4 0.021(2) 0.054(3) 0.033(3) -0.003(2) -0.0023(18) -0.005(2)
Pt1 0.01973(10) 0.04313(13) 0.03459(12) -0.00476(9) 0.00086(8) -0.00030(9)
Pt2 0.01971(11) 0.05469(15) 0.04185(14) -0.00722(10) -0.00067(9) -0.00161(9)
Si1 0.0519(11) 0.0682(13) 0.0818(15) -0.0391(11) -0.0074(10) 0.0055(10)
Si2 0.0812(14) 0.0520(12) 0.0809(15) -0.0289(10) -0.0175(11) 0.0118(10)
Si3 0.112(2) 0.169(3) 0.0485(14) 0.0141(15) -0.0093(13) 0.0480(19)
Si4 0.0491(10) 0.0863(14) 0.0406(10) 0.0067(9) 0.0021(8) 0.0025(10)
C70 0.236(15) 0.176(12) 0.124(10) -0.048(9) -0.011(10) 0.007(10)
C69 0.161(10) 0.104(7) 0.108(8) -0.050(6) -0.053(7) 0.000(6)

loop_
_atom_type_symbol
_atom_type_description
_atom_type_scat_dispersion_real
_atom_type_scat_dispersion_imag
_atom_type_scat_source
C C 0.0033 0.0016 'International Tables Vol C Tables 4.2.6.8 and 6.1.1.4'
H H 0.0000 0.0000 'International Tables Vol C Tables 4.2.6.8 and 6.1.1.4'
N N 0.0061 0.0033 'International Tables Vol C Tables 4.2.6.8 and 6.1.1.4'
Si Si 0.0817 0.0704 'International Tables Vol C Tables 4.2.6.8 and 6.1.1.4'
Pt Pt -1.7033 8.3905 'International Tables Vol C Tables 4.2.6.8 and 6.1.1.4'

loop_
_geom_angle_atom_site_label_1
_geom_angle_atom_site_label_2
_geom_angle_atom_site_label_3
_geom_angle
Si1 C1 H1A 109.5
Si1 C1 H1B 109.5
H1A C1 H1B 109.5
Si1 C1 H1C 109.5
H1A C1 H1C 109.5
H1B C1 H1C 109.5
C02 C01 H01A 109.5
C02 C01 H01B 109.5
H01A C01 H01B 109.5
C02 C01 H01C 109.5
H01A C01 H01C 109.5
H01B C01 H01C 109.5
Si1 C2 H2A 109.5
Si1 C2 H2B 109.5
H2A C2 H2B 109.5
Si1 C2 H2C 109.5
H2A C2 H2C 109.5
H2B C2 H2C 109.5
N01 C02 C01 178.1(10)
Si1 C3 H3A 109.5
Si1 C3 H3B 109.5
H3A C3 H3B 109.5
Si1 C3 H3C 109.5
H3A C3 H3C 109.5
H3B C3 H3C 109.5
C04 C03 H03A 109.5
C04 C03 H03B 109.5
H03A C03 H03B 109.5
C04 C03 H03C 109.5
H03A C03 H03C 109.5
H03B C03 H03C 109.5
C5 C4 Si1 176.9(6)
N02 C04 C03 178.7(13)
C4 C5 C7 178.1(6)
N1 C6 C7 122.1(5)
N1 C6 H6A 118.9
C7 C6 H6A 118.9
C6 C7 C8 119.1(5)
C6 C7 C5 120.2(5)
C8 C7 C5 120.8(5)
C9 C8 C7 119.1(5)
C9 C8 H8A 120.5
C7 C8 H8A 120.5
C8 C9 C10 120.1(5)
C8 C9 H9A 120.0
C10 C9 H9A 120.0
N1 C10 C9 120.2(5)
N1 C10 C11 116.6(5)
C9 C10 C11 123.1(5)
N2 C11 C12 120.2(5)
N2 C11 C10 114.6(5)
C12 C11 C10 125.2(5)
C13 C12 C11 120.1(6)
C13 C12 H12A 120.0
C11 C12 H12A 120.0
C12 C13 C14 119.8(6)
C12 C13 H13A 120.1
C14 C13 H13A 120.1
C15 C14 C13 117.9(5)
C15 C14 C16 122.2(6)
C13 C14 C16 119.8(5)
N2 C15 C14 122.3(5)
N2 C15 H15A 118.8
C14 C15 H15A 118.8
C17 C16 C14 175.1(7)
C16 C17 Si2 174.1(6)
Si2 C18 H18A 109.5
Si2 C18 H18B 109.5
H18A C18 H18B 109.5
Si2 C18 H18C 109.5
H18A C18 H18C 109.5
H18B C18 H18C 109.5
Si2 C19 H19A 109.5
Si2 C19 H19B 109.5
H19A C19 H19B 109.5
Si2 C19 H19C 109.5
H19A C19 H19C 109.5
H19B C19 H19C 109.5
Si2 C20 H20A 109.5
Si2 C20 H20B 109.5
H20A C20 H20B 109.5
Si2 C20 H20C 109.5
H20A C20 H20C 109.5
H20B C20 H20C 109.5
C22 C21 Pt1 171.6(5)
C21 C22 C23 174.5(6)
C28 C23 C24 117.1(6)
C28 C23 C22 123.7(6)
C24 C23 C22 119.2(5)
C25 C24 C23 120.8(6)
C25 C24 H24A 119.6
C23 C24 H24A 119.6
C26 C25 C24 121.3(7)
C26 C25 H25A 119.4
C24 C25 H25A 119.4
C25 C26 C27 116.9(7)
C25 C26 C29 121.3(8)
C27 C26 C29 121.8(8)
C28 C27 C26 122.0(7)
C28 C27 H27A 119.0
C26 C27 H27A 119.0
C23 C28 C27 121.9(7)
C23 C28 H28A 119.1
C27 C28 H28A 119.1
C30 C29 C26 110.2(11)
C30 C29 H29A 109.6
C26 C29 H29A 109.6
C30 C29 H29B 109.6
C26 C29 H29B 109.6
H29A C29 H29B 108.1
C29 C30 H30A 109.5
C29 C30 H30B 109.5
H30A C30 H30B 109.5
C29 C30 H30C 109.5
H30A C30 H30C 109.5
H30B C30 H30C 109.5
C32 C31 Pt1 177.8(5)
C31 C32 C33 178.2(7)
C34 C33 C38 117.1(6)
C34 C33 C32 121.1(6)
C38 C33 C32 121.8(5)
C33 C34 C35 121.0(7)
C33 C34 H34A 119.5
C35 C34 H34A 119.5
C36 C35 C34 122.5(7)
C36 C35 H35A 118.8
C34 C35 H35A 118.8
C35 C36 C37 116.1(6)
C35 C36 C39 121.4(7)
C37 C36 C39 122.5(7)
C38 C37 C36 122.4(6)
C38 C37 H37A 118.8
C36 C37 H37A 118.8
C37 C38 C33 120.9(6)
C37 C38 H38A 119.5
C33 C38 H38A 119.5
C40 C39 C36 113.4(8)
C40 C39 H39A 108.9
C36 C39 H39A 108.9
C40 C39 H39B 108.9
C36 C39 H39B 108.9
H39A C39 H39B 107.7
C39 C40 H40A 109.5
C39 C40 H40B 109.5
H40A C40 H40B 109.5
C39 C40 H40C 109.5
H40A C40 H40C 109.5
H40B C40 H40C 109.5
C45 C44 Si3 173.9(7)
C44 C45 C47 172.1(7)
N3 C46 C47 122.3(5)
N3 C46 H46A 118.8
C47 C46 H46A 118.8
C48 C47 C46 117.8(6)
C48 C47 C45 119.8(6)
C46 C47 C45 122.4(6)
C49 C48 C47 120.2(6)
C49 C48 H48A 119.9
C47 C48 H48A 119.9
C48 C49 C50 119.4(6)
C48 C49 H49A 120.3
C50 C49 H49A 120.3
N3 C50 C49 122.2(5)
N3 C50 C51 114.3(5)
C49 C50 C51 123.4(5)
N4 C51 C52 121.7(5)
N4 C51 C50 115.1(5)
C52 C51 C50 123.3(5)
C53 C52 C51 119.4(6)
C53 C52 H52A 120.3
C51 C52 H52A 120.3
C52 C53 C54 119.5(5)
C52 C53 H53A 120.2
C54 C53 H53A 120.2
C55 C54 C53 118.5(5)
C55 C54 C56 119.8(6)
C53 C54 C56 121.7(5)
N4 C55 C54 122.7(5)
N4 C55 H55A 118.7
C54 C55 H55A 118.7
C57 C56 C54 177.5(6)
C56 C57 Si4 175.6(6)
Si4 C58 H58A 109.5
Si4 C58 H58B 109.5
H58A C58 H58B 109.5
Si4 C58 H58C 109.5
H58A C58 H58C 109.5
H58B C58 H58C 109.5
Si4 C59 H59A 109.5
Si4 C59 H59B 109.5
H59A C59 H59B 109.5
Si4 C59 H59C 109.5
H59A C59 H59C 109.5
H59B C59 H59C 109.5
Si4 C60 H60A 109.5
Si4 C60 H60B 109.5
H60A C60 H60B 109.5
Si4 C60 H60C 109.5
H60A C60 H60C 109.5
H60B C60 H60C 109.5
C62 C61 Pt2 176.0(6)
C61 C62 C63 178.0(6)
C68 C63 C64 116.7(6)
C68 C63 C62 121.7(6)
C64 C63 C62 121.6(6)
C63 C64 C65 121.4(7)
C63 C64 H64A 119.3
C65 C64 H64A 119.3
C66 C65 C64 122.6(8)
C66 C65 H65A 118.7
C64 C65 H65A 118.7
C67 C66 C65 115.5(7)
C67 C66 C69 119.1(8)
C65 C66 C69 125.3(8)
C66 C67 C68 122.8(7)
C66 C67 H67A 118.6
C68 C67 H67A 118.6
C63 C68 C67 121.0(7)
C63 C68 H68A 119.5
C67 C68 H68A 119.5
C72 C71 Pt2 173.3(5)
C71 C72 C73 174.7(7)
C78 C73 C74 117.2(7)
C78 C73 C72 121.4(6)
C74 C73 C72 121.2(7)
C73 C74 C75 119.8(8)
C73 C74 H74A 120.1
C75 C74 H74A 120.1
C76 C75 C74 123.0(8)
C76 C75 H75A 118.5
C74 C75 H75A 118.5
C77 C76 C75 116.3(7)
C77 C76 C79 121.6(9)
C75 C76 C79 121.9(9)
C76 C77 C78 121.4(8)
C76 C77 H77A 119.3
C78 C77 H77A 119.3
C73 C78 C77 122.3(7)
C73 C78 H78A 118.9
C77 C78 H78A 118.9
C80 C79 C76 110.3(8)
C80 C79 H79A 109.6
C76 C79 H79A 109.6
C80 C79 H79B 109.6
C76 C79 H79B 109.6
H79A C79 H79B 108.1
C79 C80 H80A 109.5
C79 C80 H80B 109.5
H80A C80 H80B 109.5
C79 C80 H80C 109.5
H80A C80 H80C 109.5
H80B C80 H80C 109.5
Si3 C41 H41A 109.5
Si3 C41 H41B 109.5
H41A C41 H41B 109.5
Si3 C41 H41C 109.5
H41A C41 H41C 109.5
H41B C41 H41C 109.5
Si3 C42 H42A 109.5
Si3 C42 H42B 109.5
H42A C42 H42B 109.5
Si3 C42 H42C 109.5
H42A C42 H42C 109.5
H42B C42 H42C 109.5
Si3 C43 H43A 109.5
Si3 C43 H43B 109.5
H43A C43 H43B 109.5
Si3 C43 H43C 109.5
H43A C43 H43C 109.5
H43B C43 H43C 109.5
C6 N1 C10 119.4(4)
C6 N1 Pt1 125.9(4)
C10 N1 Pt1 114.8(3)
C15 N2 C11 119.6(5)
C15 N2 Pt1 125.5(4)
C11 N2 Pt1 114.9(3)
C46 N3 C50 118.1(5)
C46 N3 Pt2 126.1(4)
C50 N3 Pt2 115.8(4)
C55 N4 C51 118.3(4)
C55 N4 Pt2 125.6(4)
C51 N4 Pt2 116.1(3)
C21 Pt1 C31 90.1(2)
C21 Pt1 N1 93.69(19)
C31 Pt1 N1 176.2(2)
C21 Pt1 N2 172.65(19)
C31 Pt1 N2 97.2(2)
N1 Pt1 N2 79.02(17)
C61 Pt2 C71 90.8(2)
C61 Pt2 N4 175.1(2)
C71 Pt2 N4 93.8(2)
C61 Pt2 N3 96.7(2)
C71 Pt2 N3 172.2(2)
N4 Pt2 N3 78.68(18)
C4 Si1 C3 107.9(3)
C4 Si1 C1 107.4(3)
C3 Si1 C1 112.4(5)
C4 Si1 C2 108.4(3)
C3 Si1 C2 110.6(4)
C1 Si1 C2 110.0(4)
C20 Si2 C18 111.0(4)
C20 Si2 C17 106.9(3)
C18 Si2 C17 109.5(4)
C20 Si2 C19 111.1(4)
C18 Si2 C19 111.1(4)
C17 Si2 C19 107.1(3)
C41 Si3 C42 111.2(6)
C41 Si3 C44 112.7(4)
C42 Si3 C44 110.8(5)
C41 Si3 C43 107.3(7)
C42 Si3 C43 106.9(7)
C44 Si3 C43 107.7(6)
C57 Si4 C58 108.5(3)
C57 Si4 C59 108.1(3)
C58 Si4 C59 111.8(3)
C57 Si4 C60 106.7(3)
C58 Si4 C60 110.4(4)
C59 Si4 C60 111.1(4)
C69 C70 H70A 109.5
C69 C70 H70B 109.5
H70A C70 H70B 109.5
C69 C70 H70C 109.5
H70A C70 H70C 109.5
H70B C70 H70C 109.5
C70 C69 C66 111.6(9)
C70 C69 H69A 109.3
C66 C69 H69A 109.3
C70 C69 H69B 109.3
C66 C69 H69B 109.3
H69A C69 H69B 108.0

loop_
_geom_bond_atom_site_label_1
_geom_bond_atom_site_label_2
_geom_bond_distance
C1 Si1 1.845(8)
C1 H1A 0.9600
C1 H1B 0.9600
C1 H1C 0.9600
C01 C02 1.438(10)
C01 H01A 0.9600
C01 H01B 0.9600
C01 H01C 0.9600
C2 Si1 1.866(7)
C2 H2A 0.9600
C2 H2B 0.9600
C2 H2C 0.9600
C02 N01 1.119(9)
C3 Si1 1.838(8)
C3 H3A 0.9600
C3 H3B 0.9600
C3 H3C 0.9600
C03 C04 1.415(11)
C03 H03A 0.9600
C03 H03B 0.9600
C03 H03C 0.9600
C4 C5 1.193(7)
C4 Si1 1.831(7)
C04 N02 1.128(10)
C5 C7 1.457(8)
C6 N1 1.343(6)
C6 C7 1.381(7)
C6 H6A 0.9300
C7 C8 1.394(7)
C8 C9 1.360(7)
C8 H8A 0.9300
C9 C10 1.409(7)
C9 H9A 0.9300
C10 N1 1.357(6)
C10 C11 1.454(7)
C11 N2 1.358(6)
C11 C12 1.376(7)
C12 C13 1.374(7)
C12 H12A 0.9300
C13 C14 1.384(8)
C13 H13A 0.9300
C14 C15 1.379(8)
C14 C16 1.431(8)
C15 N2 1.343(6)
C15 H15A 0.9300
C16 C17 1.195(8)
C17 Si2 1.854(7)
C18 Si2 1.844(8)
C18 H18A 0.9600
C18 H18B 0.9600
C18 H18C 0.9600
C19 Si2 1.857(8)
C19 H19A 0.9600
C19 H19B 0.9600
C19 H19C 0.9600
C20 Si2 1.840(7)
C20 H20A 0.9600
C20 H20B 0.9600
C20 H20C 0.9600
C21 C22 1.209(7)
C21 Pt1 1.938(6)
C22 C23 1.447(8)
C23 C28 1.358(8)
C23 C24 1.395(8)
C24 C25 1.381(9)
C24 H24A 0.9300
C25 C26 1.375(10)
C25 H25A 0.9300
C26 C27 1.375(10)
C26 C29 1.517(11)
C27 C28 1.364(9)
C27 H27A 0.9300
C28 H28A 0.9300
C29 C30 1.516(17)
C29 H29A 0.9700
C29 H29B 0.9700
C30 H30A 0.9600
C30 H30B 0.9600
C30 H30C 0.9600
C31 C32 1.211(7)
C31 Pt1 1.953(6)
C32 C33 1.430(8)
C33 C34 1.369(8)
C33 C38 1.389(8)
C34 C35 1.381(10)
C34 H34A 0.9300
C35 C36 1.368(10)
C35 H35A 0.9300
C36 C37 1.378(9)
C36 C39 1.529(9)
C37 C38 1.369(8)
C37 H37A 0.9300
C38 H38A 0.9300
C39 C40 1.377(12)
C39 H39A 0.9700
C39 H39B 0.9700
C40 H40A 0.9600
C40 H40B 0.9600
C40 H40C 0.9600
C44 C45 1.210(8)
C44 Si3 1.831(7)
C45 C47 1.438(8)
C46 N3 1.337(7)
C46 C47 1.404(8)
C46 H46A 0.9300
C47 C48 1.383(8)
C48 C49 1.363(8)
C48 H48A 0.9300
C49 C50 1.370(8)
C49 H49A 0.9300
C50 N3 1.363(7)
C50 C51 1.483(7)
C51 N4 1.355(6)
C51 C52 1.383(7)
C52 C53 1.373(7)
C52 H52A 0.9300
C53 C54 1.390(8)
C53 H53A 0.9300
C54 C55 1.373(7)
C54 C56 1.434(8)
C55 N4 1.353(6)
C55 H55A 0.9300
C56 C57 1.205(8)
C57 Si4 1.832(7)
C58 Si4 1.853(8)
C58 H58A 0.9600
C58 H58B 0.9600
C58 H58C 0.9600
C59 Si4 1.854(7)
C59 H59A 0.9600
C59 H59B 0.9600
C59 H59C 0.9600
C60 Si4 1.856(7)
C60 H60A 0.9600
C60 H60B 0.9600
C60 H60C 0.9600
C61 C62 1.214(8)
C61 Pt2 1.941(6)
C62 C63 1.439(8)
C63 C68 1.369(8)
C63 C64 1.370(9)
C64 C65 1.377(10)
C64 H64A 0.9300
C65 C66 1.372(11)
C65 H65A 0.9300
C66 C67 1.359(10)
C66 C69 1.535(10)
C67 C68 1.388(9)
C67 H67A 0.9300
C68 H68A 0.9300
C71 C72 1.197(8)
C71 Pt2 1.950(7)
C72 C73 1.438(9)
C73 C78 1.380(9)
C73 C74 1.387(9)
C74 C75 1.392(10)
C74 H74A 0.9300
C75 C76 1.385(11)
C75 H75A 0.9300
C76 C77 1.375(10)
C76 C79 1.517(10)
C77 C78 1.381(9)
C77 H77A 0.9300
C78 H78A 0.9300
C79 C80 1.504(13)
C79 H79A 0.9700
C79 H79B 0.9700
C80 H80A 0.9600
C80 H80B 0.9600
C80 H80C 0.9600
C41 Si3 1.806(8)
C41 H41A 0.9600
C41 H41B 0.9600
C41 H41C 0.9600
C42 Si3 1.814(8)
C42 H42A 0.9600
C42 H42B 0.9600
C42 H42C 0.9600
C43 Si3 1.871(9)
C43 H43A 0.9600
C43 H43B 0.9600
C43 H43C 0.9600
N1 Pt1 2.052(4)
N2 Pt1 2.079(4)
N3 Pt2 2.071(5)
N4 Pt2 2.060(4)
C70 C69 1.457(14)
C70 H70A 0.9600
C70 H70B 0.9600
C70 H70C 0.9600
C69 H69A 0.9700
C69 H69B 0.9700
